data_1533275
loop_
_publ_author_name
'Zaitseva, Z.A.'
'Litvin, A.L.'
'Ostapenko, S.S.'

_publ_section_title
;
 Crystal structure of lanthanum chromite
;
_journal_name_full
;
Dopovidi Akademii Nauk Ukrains'koi RSR, Seriya B: Geologichni, Khimichni ta 
Biologichni Nauki
;
_journal_page_first 1094
_journal_page_last 1096
_journal_volume 1977
_journal_year 1977
_chemical_formula_sum 'Cr La O3'
_chemical_name_systematic 'La (Cr O3)'
_space_group_IT_number 62
_symmetry_space_group_name_Hall '-P 2c 2ab'
_symmetry_space_group_name_H-M 'P b n m'
_cell_angle_alpha 90
_cell_angle_beta 90
_cell_angle_gamma 90
_cell_formula_units_Z 4
_cell_length_a 5.514
_cell_length_b 5.478
_cell_length_c 7.752
_cell_volume 234.155
_citation_journal_id_ASTM DANND6
_cod_data_source_file Zaitseva_DANND6_1977_1619.cif
_cod_data_source_block Cr1La1O3
_cod_original_cell_volume 234.1545
_cod_original_sg_symbol_Hall '-P 2ac 2n (z,x,y)'
_cod_original_formula_sum 'Cr1 La1 O3'
_cod_database_code 1533275

loop_
_symmetry_equiv_pos_as_xyz
x,y,z
x+1/2,-y+1/2,-z
-x+1/2,y+1/2,-z+1/2
-x,-y,z+1/2
-x,-y,-z
-x-1/2,y-1/2,z
x-1/2,-y-1/2,z-1/2
x,y,-z-1/2

loop_
_atom_site_label
_atom_site_type_symbol
_atom_site_fract_x
_atom_site_fract_y
_atom_site_fract_z
_atom_site_occupancy
_atom_site_U_iso_or_equiv
La1 La+3 0.9923 0.0156 0.25 1 0.0
O2 O-2 0.7264 0.2746 0.0334 1 0.0
Cr1 Cr+3 0 0.5 0 1 0.0
O1 O-2 0.0675 0.4837 0.25 1 0.0
